data_1544830
loop_
_publ_author_name
'Roszak, Kinga'
'Katrusiak, Andrzej'
'Dega-Szafran, Zofia'
'Komasa, Anna'
'Kowalczyk, Iwona'
'Szafran, Miros\/law'

_publ_contact_author_address
;
Faculty of Chemistry,
Adam Mickiewicz University,
Umultowska 89b, 61-614 Pozna\'n
Poland
;
_publ_contact_author_email katran@amu.edu.pl
_publ_contact_author_fax +48(61)8291555
_publ_contact_author_name
;
Andrzej Katrusiak
;
_publ_contact_author_phone +48(61)8291590
_publ_section_title
;
 Conformational flexibility and pseudosymmetric aggregation in a betainium
 salt hydrate
;
_journal_name_full 'Structural Chemistry'
_journal_paper_doi 10.1007/s11224-016-0889-4
_journal_year 2016
_chemical_formula_moiety 'C10 H14 N O2, I, H2 O'
_chemical_formula_sum 'C10 H16 I N O3'
_chemical_formula_weight 325.14
_chemical_name_common
;
3-(trimethylammonium)-benzoic acid iodide hydrate
;
_chemical_name_systematic
;
3-(trimethylammonium)-benzoic acid iodide hydrate
;
_space_group_IT_number 7
_symmetry_cell_setting monoclinic
_symmetry_space_group_name_Hall 'P -2yc'
_symmetry_space_group_name_H-M 'P 1 c 1'
_atom_sites_solution_hydrogens geom
_atom_sites_solution_primary direct
_atom_sites_solution_secondary difmap
_audit_creation_method SHELXL
_cell_angle_alpha 90.00
_cell_angle_beta 118.610(6)
_cell_angle_gamma 90.00
_cell_formula_units_Z 8
_cell_length_a 19.5130(11)
_cell_length_b 7.6986(4)
_cell_length_c 19.5890(10)
_cell_measurement_reflns_used 11200
_cell_measurement_temperature 210(2)
_cell_measurement_theta_max 29.29
_cell_measurement_theta_min 2.90
_cell_volume 2583.4(3)
_computing_cell_refinement 'Bruker FRAMBO'
_computing_data_collection 'Bruker FRAMBO'
_computing_data_reduction 'Bruker SHELXTL'
_computing_molecular_graphics
;X-Seed (Barbour, 2001) 
and POV-Ray (Persistence of Vision, 2004)
Mercury (2008)
;
_computing_publication_material 'SHELXL (Sheldrick, 2014)'
_computing_structure_refinement 'SHELXL (Sheldrick, 2014)'
_computing_structure_solution 'SHELXS (Sheldrick, 2014)'
_diffrn_ambient_temperature 210(2)
_diffrn_measured_fraction_theta_full 0.999
_diffrn_measured_fraction_theta_max 0.999
_diffrn_measurement_device_type 'multiwire proportional'
_diffrn_measurement_method 'phi and omega scans'
_diffrn_radiation_monochromator graphite
_diffrn_radiation_source 'fine-focus sealed tube'
_diffrn_radiation_type MoK\a
_diffrn_radiation_wavelength 0.71073
_diffrn_reflns_av_R_equivalents 0.0658
_diffrn_reflns_av_sigmaI/netI 0.0521
_diffrn_reflns_limit_h_max 25
_diffrn_reflns_limit_h_min -26
_diffrn_reflns_limit_k_max 10
_diffrn_reflns_limit_k_min -10
_diffrn_reflns_limit_l_max 24
_diffrn_reflns_limit_l_min -26
_diffrn_reflns_number 23038
_diffrn_reflns_theta_full 26.00
_diffrn_reflns_theta_max 29.29
_diffrn_reflns_theta_min 2.90
_exptl_absorpt_coefficient_mu 2.469
_exptl_absorpt_correction_T_max 0.821
_exptl_absorpt_correction_T_min 0.744
_exptl_absorpt_correction_type multi-scan
_exptl_absorpt_process_details
; 
Correction for absorption was made using XEMP (SHELXTL, 
Sheldrick (2014).
;
_exptl_crystal_colour colourless
_exptl_crystal_density_diffrn 1.672
_exptl_crystal_density_method 'not measured'
_exptl_crystal_description plate
_exptl_crystal_F_000 1280
_exptl_crystal_size_max 0.25
_exptl_crystal_size_mid 0.10
_exptl_crystal_size_min 0.08
_refine_diff_density_max 1.186
_refine_diff_density_min -0.867
_refine_diff_density_rms 0.198
_refine_ls_abs_structure_details 'Flack H D (1983), Acta Cryst. A39, 876-881'
_refine_ls_abs_structure_Flack -0.2(1)
_refine_ls_extinction_expression Fc^*^=kFc[1+0.001xFc^2^\l^3^/sin(2\q)]^-1/4^
_refine_ls_extinction_method SHELXL
_refine_ls_goodness_of_fit_ref 1.003
_refine_ls_hydrogen_treatment constr
_refine_ls_matrix_type full
_refine_ls_number_parameters 554
_refine_ls_number_reflns 11200
_refine_ls_number_restraints 36
_refine_ls_restrained_S_all 1.083
_refine_ls_R_factor_all 0.1071
_refine_ls_R_factor_gt 0.0535
_refine_ls_shift/su_max 0.000
_refine_ls_shift/su_mean 0.000
_refine_ls_structure_factor_coef Fsqd
_refine_ls_weighting_details 'calc w=1/[\s^2^(Fo^2^)+(0.0118P)^2^+0.3622P] where P=(Fo^2^+2Fc^2^)/3'
_refine_ls_weighting_scheme calc
_refine_ls_wR_factor_gt 0.0802
_refine_ls_wR_factor_ref 0.1147
_reflns_number_gt 10895
_reflns_number_total 11200
_reflns_threshold_expression >2sigma(I)
_journal_article_reference 'Structural Chemistry'
_cod_data_source_file CIF.cif
_cod_data_source_block 210K
_cod_original_cell_volume 2583.4(2)
_cod_original_sg_symbol_H-M Pc
_cod_database_code 1544830

loop_
_symmetry_equiv_pos_as_xyz
'x, y, z'
'x, -y, z+1/2'

loop_
_atom_site_label
_atom_site_type_symbol
_atom_site_fract_x
_atom_site_fract_y
_atom_site_fract_z
_atom_site_U_iso_or_equiv
_atom_site_adp_type
_atom_site_occupancy
_atom_site_symmetry_multiplicity
_atom_site_calc_flag
_atom_site_refinement_flags
_atom_site_disorder_assembly
_atom_site_disorder_group
I1 I 0.1335(2) 0.9738(4) 0.1800(2) 0.0426(1) Uani 1 1 d DU . .
I2 I -0.1872(2) 0.4854(4) 0.0110(2) 0.0463(1) Uani 1 1 d DU . .
I3 I 0.3016(2) 0.5256(4) -0.0014(2) 0.0426(1) Uani 1 1 d DU . .
I4 I 0.6227(2) 0.9844(4) 0.6679(2) 0.0459(1) Uani 1 1 d DU . .
O1 O -0.12280(4) 0.87000(3) -0.13930(3) 0.05200(8) Uani 1 1 d U . .
H1 H -0.1605 0.8141 -0.1438 0.078 Uiso 1 1 calc RD . .
O2 O -0.14990(2) 1.0470(3) -0.0638(1) 0.0440(6) Uani 1 1 d U . .
C7 C -0.11000(9) 1.0020(4) -0.0910(2) 0.0340(2) Uani 1 1 d U . .
C1 C -0.03500(2) 1.0930(6) -0.0720(2) 0.0280(1) Uani 1 1 d DU . .
C2 C -0.01750(8) 1.2490(4) -0.0268(6) 0.0180(8) Uani 1 1 d U . .
H2 H -0.0506 1.2950 -0.0096 0.022 Uiso 1 1 calc R . .
C3 C 0.06060(8) 1.33500(5) -0.00860(8) 0.03200(9) Uani 1 1 d U . .
C4 C 0.10300(3) 1.27500(5) -0.03800(2) 0.03900(3) Uani 1 1 d DU . .
H4 H 0.1495 1.3323 -0.0261 0.046 Uiso 1 1 calc R . .
C5 C 0.08390(6) 1.13700(4) -0.08310(7) 0.02500(8) Uani 1 1 d DU . .
H5 H 0.1160 1.1034 -0.1038 0.030 Uiso 1 1 calc RD . .
C6 C 0.02090(7) 1.04600(5) -0.10000(2) 0.03700(1) Uani 1 1 d DU . .
H6 H 0.0110 0.9480 -0.1309 0.045 Uiso 1 1 calc R . .
N1 N 0.07300(2) 1.49800(4) 0.037900(7) 0.03000(9) Uani 1 1 d U . .
C8 C 0.026900(2) 1.5180(3) 0.07760(2) 0.04500(6) Uani 1 1 d U . .
H8A H -0.0257 1.5488 0.0406 0.068 Uiso 1 1 calc R . .
H8B H 0.0491 1.6087 0.1159 0.068 Uiso 1 1 calc R . .
H8C H 0.0270 1.4113 0.1027 0.068 Uiso 1 1 calc R . .
C9 C 0.16020(1) 1.4630(2) 0.11130(9) 0.02400(4) Uani 1 1 d U . .
H9A H 0.1594 1.3594 0.1380 0.036 Uiso 1 1 calc R . .
H9B H 0.1753 1.5599 0.1465 0.036 Uiso 1 1 calc R . .
H9C H 0.1971 1.4499 0.0923 0.036 Uiso 1 1 calc R . .
C10 C 0.07790(2) 1.64300(3) -0.00200(1) 0.03400(5) Uani 1 1 d U . .
H10A H 0.1190 1.6259 -0.0150 0.051 Uiso 1 1 calc R . .
H10B H 0.0890 1.7440 0.0303 0.051 Uiso 1 1 calc R . .
H10C H 0.0293 1.6587 -0.0487 0.051 Uiso 1 1 calc R . .
O11 O 0.06930(2) 1.53800(3) 0.26280(3) 0.0420(6) Uani 1 1 d U . .
H11 H 0.1074 1.4743 0.2770 0.063 Uiso 1 1 calc RD . .
O12 O 0.02340(4) 1.3340(3) 0.31180(3) 0.04800(7) Uani 1 1 d U . .
C17 C 0.02200(2) 1.47400(5) 0.28600(2) 0.04800(3) Uani 1 1 d U . .
C11 C -0.05130(9) 1.59000(5) 0.26520(8) 0.02600(9) Uani 1 1 d DU . .
C12 C -0.05900(2) 1.74100(5) 0.21800(2) 0.02700(1) Uani 1 1 d U . .
H12 H -0.0213 1.7686 0.2029 0.032 Uiso 1 1 calc R . .
C13 C -0.12400(3) 1.8390(6) 0.19700(2) 0.03800(2) Uani 1 1 d U . .
C14 C -0.17900(2) 1.8030(6) 0.22000(2) 0.03300(1) Uani 1 1 d U . .
H14 H -0.2217 1.8755 0.2068 0.040 Uiso 1 1 calc R . .
C15 C -0.16800(3) 1.6500(7) 0.26500(2) 0.0460(3) Uani 1 1 d U . .
H15 H -0.2045 1.6223 0.2811 0.056 Uiso 1 1 calc R . .
C16 C -0.10860(8) 1.5480(5) 0.28430(9) 0.03000(9) Uani 1 1 d DU . .
H16 H -0.1047 1.4459 0.3113 0.036 Uiso 1 1 calc R . .
N2 N -0.1420(2) 1.9980(4) 0.1440(2) 0.0290(1) Uani 1 1 d DU . .
C18 C -0.0746(7) 2.0510(4) 0.13420(7) 0.06500(1) Uani 1 1 d DU . .
H18A H -0.0292 2.0623 0.1842 0.097 Uiso 1 1 calc R . .
H18B H -0.0856 2.1597 0.1072 0.097 Uiso 1 1 calc R . .
H18C H -0.0652 1.9638 0.1045 0.097 Uiso 1 1 calc R . .
C19 C -0.22100(2) 1.98000(5) 0.07400(2) 0.06200(2) Uani 1 1 d U . .
H19A H -0.2216 1.8781 0.0457 0.093 Uiso 1 1 calc R . .
H19B H -0.2318 2.0804 0.0421 0.093 Uiso 1 1 calc R . .
H19C H -0.2601 1.9685 0.0906 0.093 Uiso 1 1 calc R . .
C20 C -0.15300(3) 2.15500(6) 0.18600(3) 0.06200(5) Uani 1 1 d U . .
H20A H -0.1976 2.1383 0.1930 0.093 Uiso 1 1 calc R . .
H20B H -0.1596 2.2573 0.1553 0.093 Uiso 1 1 calc R . .
H20C H -0.1071 2.1682 0.2358 0.093 Uiso 1 1 calc R . .
O21 O 0.550900(3) 1.64300(3) 0.30770(2) 0.03400(6) Uani 1 1 d DU . .
H21 H 0.5968 1.6725 0.3271 0.051 Uiso 1 1 calc RD . .
O22 O 0.59450(2) 1.4310(3) 0.26000(1) 0.04400(6) Uani 1 1 d DU . .
C27 C 0.54140(6) 1.4890(4) 0.2720(2) 0.03100(1) Uani 1 1 d DU . .
C21 C 0.46700(2) 1.3990(6) 0.2540(2) 0.02900(1) Uani 1 1 d U . .
C22 C 0.44700(2) 1.2620(5) 0.20780(9) 0.03500(1) Uani 1 1 d U . .
H22 H 0.4813 1.2284 0.1892 0.042 Uiso 1 1 calc R . .
C23 C 0.38600(6) 1.1730(4) 0.1872(5) 0.0150(7) Uani 1 1 d U . .
C24 C 0.33300(3) 1.2240(5) 0.2160(2) 0.0370(2) Uani 1 1 d U . .
H24 H 0.2893 1.1581 0.2059 0.044 Uiso 1 1 calc R . .
C25 C 0.3510(2) 1.3860(5) 0.2600(2) 0.0430(1) Uani 1 1 d DU . .
H25 H 0.3167 1.4311 0.2760 0.051 Uiso 1 1 calc RD . .
C26 C 0.42280(7) 1.4720(4) 0.27930(8) 0.02300(7) Uani 1 1 d DU . .
H26 H 0.4374 1.5739 0.3081 0.027 Uiso 1 1 calc R . .
N3 N 0.3560(2) 1.0170(4) 0.13380(8) 0.03200(9) Uani 1 1 d U . .
C28 C 0.3784(5) 1.0330(3) 0.07100(3) 0.06500(8) Uani 1 1 d U . .
H28A H 0.3595 1.1417 0.0444 0.097 Uiso 1 1 calc R . .
H28B H 0.3557 0.9392 0.0348 0.097 Uiso 1 1 calc R . .
H28C H 0.4342 1.0290 0.0933 0.097 Uiso 1 1 calc R . .
C29 C 0.27830(8) 0.96000(4) 0.10150(7) 0.0650(2) Uani 1 1 d U . .
H29A H 0.2689 0.9156 0.1420 0.097 Uiso 1 1 calc R . .
H29B H 0.2692 0.8699 0.0642 0.097 Uiso 1 1 calc R . .
H29C H 0.2438 1.0556 0.0762 0.097 Uiso 1 1 calc R . .
C30 C 0.41460(6) 0.86100(4) 0.18570(4) 0.06500(9) Uani 1 1 d U . .
H30A H 0.4642 0.9084 0.2222 0.097 Uiso 1 1 calc R . .
H30B H 0.4217 0.7803 0.1521 0.097 Uiso 1 1 calc R . .
H30C H 0.3921 0.8010 0.2132 0.097 Uiso 1 1 calc R . .
O31 O 0.35820(1) 1.0550(3) 0.40450(2) 0.0440(7) Uani 1 1 d DU . .
H31 H 0.3242 0.9816 0.3943 0.067 Uiso 1 1 calc RD . .
O32 O 0.40100(4) 0.8500(3) 0.35510(3) 0.0490(7) Uani 1 1 d DU . .
C37 C 0.41620(4) 0.9860(4) 0.39400(8) 0.0250(1) Uani 1 1 d DU . .
C31 C 0.48100(2) 1.0980(5) 0.41930(8) 0.0280(9) Uani 1 1 d DU . .
C32 C 0.49500(2) 1.2450(5) 0.46300(2) 0.0290(1) Uani 1 1 d U . .
H32 H 0.4592 1.2816 0.4780 0.035 Uiso 1 1 calc R . .
C33 C 0.56200(2) 1.3400(5) 0.48440(9) 0.0200(9) Uani 1 1 d U . .
C34 C 0.61500(2) 1.2940(6) 0.46200(2) 0.0370(2) Uani 1 1 d U . .
H34 H 0.6606 1.3582 0.4783 0.044 Uiso 1 1 calc R . .
C35 C 0.60200(2) 1.15000(5) 0.41420(9) 0.02700(1) Uani 1 1 d DU . .
H35 H 0.6381 1.1189 0.3977 0.033 Uiso 1 1 calc R . .
C36 C 0.53210(8) 1.05100(5) 0.39120(8) 0.0300(9) Uani 1 1 d DU . .
H36 H 0.52070 0.95720 0.35780 0.03600 Uiso 1 1 calc R . .
N4 N 0.5770(2) 1.5020(4) 0.5340(2) 0.0290(1) Uani 1 1 d DU . .
C38 C 0.51930(3) 1.5220(3) 0.56400(3) 0.02800(6) Uani 1 1 d U . .
H38A H 0.4684 1.5460 0.5215 0.043 Uiso 1 1 calc R . .
H38B H 0.5352 1.6159 0.6007 0.043 Uiso 1 1 calc R . .
H38C H 0.5175 1.4163 0.5892 0.043 Uiso 1 1 calc R . .
C39 C 0.58470(6) 1.65900(3) 0.49480(6) 0.01900(7) Uani 1 1 d DU . .
H39A H 0.6240 1.6411 0.4794 0.029 Uiso 1 1 calc R . .
H39B H 0.5992 1.7558 0.5301 0.029 Uiso 1 1 calc R . .
H39C H 0.5356 1.6834 0.4497 0.029 Uiso 1 1 calc R . .
C40 C 0.64930(7) 1.4740(4) 0.61140(6) 0.02900(7) Uani 1 1 d U . .
H40A H 0.6439 1.3674 0.6340 0.043 Uiso 1 1 calc R . .
H40B H 0.6550 1.5689 0.6455 0.043 Uiso 1 1 calc R . .
H40C H 0.6945 1.4673 0.6042 0.043 Uiso 1 1 calc R . .
O4W O 0.2384(1) 0.8490(2) 0.3751(7) 0.030(5) Uani 1 1 d GU . .
H14W H 0.2433 0.7585 0.4024 0.045 Uiso 1 1 d GD . .
H24W H 0.1910 0.8582 0.3395 0.045 Uiso 1 1 d GD . .
O1W O -0.2421(11) 0.679(3) -0.1710(11) 0.045(7) Uani 1 1 d GU . .
H11W H -0.2471 0.5771 -0.1569 0.068 Uiso 1 1 d GD . .
H21W H -0.2867 0.7175 -0.2043 0.068 Uiso 1 1 d GD . .
O3W O 0.6840(15) 1.812(4) 0.3539(13) 0.030(1) Uani 1 1 d GU . .
H13W H 0.7221 1.7543 0.3882 0.045 Uiso 1 1 d GD . .
H23W H 0.6823 1.7991 0.3098 0.045 Uiso 1 1 d GD . .
O2W O 0.1906(16) 1.348(4) 0.2994(12) 0.030(1) Uani 1 1 d GU . .
H12W H 0.2354 1.3750 0.3364 0.045 Uiso 1 1 d GD . .
H22W H 0.1851 1.2378 0.2981 0.045 Uiso 1 1 d GD . .

loop_
_atom_site_aniso_label
_atom_site_aniso_U_11
_atom_site_aniso_U_22
_atom_site_aniso_U_33
_atom_site_aniso_U_23
_atom_site_aniso_U_13
_atom_site_aniso_U_12
I1 0.041(2) 0.039(2) 0.048(2) -0.0070(17) 0.0210(17) -0.0049(18)
I2 0.045(2) 0.039(2) 0.061(2) 0.0042(16) 0.0303(19) 0.0112(17)
I3 0.041(2) 0.038(2) 0.046(2) -0.0029(17) 0.0197(16) -0.0071(18)
I4 0.043(2) 0.037(2) 0.061(2) -0.0038(16) 0.0276(18) -0.0073(17)
O1 0.050(9) 0.050(9) 0.055(9) -0.005(4) 0.023(5) -0.005(4)
O2 0.041(7) 0.043(7) 0.047(7) -0.007(4) 0.021(5) -0.001(4)
C7 0.035(12) 0.035(13) 0.031(12) 0.002(4) 0.015(7) -0.001(4)
C1 0.028(11) 0.028(11) 0.027(11) 0.002(4) 0.013(6) -0.001(4)
C2 0.021(9) 0.018(9) 0.017(9) 0.000(4) 0.010(5) 0.001(4)
C3 0.034(10) 0.033(10) 0.031(9) -0.001(4) 0.016(6) -0.002(4)
C4 0.037(13) 0.038(14) 0.040(13) 0.000(4) 0.018(7) 0.001(4)
C5 0.022(9) 0.025(9) 0.028(9) -0.001(4) 0.013(5) 0.000(4)
C6 0.038(11) 0.036(11) 0.036(10) -0.001(4) 0.016(6) 0.000(4)
N1 0.030(9) 0.029(10) 0.031(9) -0.002(4) 0.014(5) 0.000(4)
C8 0.044(7) 0.046(7) 0.047(7) -0.006(4) 0.022(5) -0.001(4)
C9 0.023(6) 0.023(6) 0.021(5) 0.001(4) 0.007(4) -0.003(4)
C10 0.036(6) 0.029(6) 0.031(6) 0.001(4) 0.011(4) -0.001(4)
O11 0.043(7) 0.041(8) 0.044(7) 0.000(4) 0.022(5) 0.005(4)
O12 0.047(8) 0.044(8) 0.049(8) 0.007(4) 0.021(5) 0.001(4)
C17 0.048(14) 0.048(14) 0.047(14) -0.001(4) 0.022(7) 0.000(4)
C11 0.028(10) 0.024(10) 0.025(10) 0.000(4) 0.010(6) 0.000(4)
C12 0.026(11) 0.026(11) 0.027(11) 0.000(4) 0.012(6) -0.001(4)
C13 0.039(13) 0.036(13) 0.036(12) -0.001(4) 0.016(7) 0.001(4)
C14 0.033(12) 0.034(12) 0.035(12) 0.001(4) 0.018(6) -0.002(4)
C15 0.046(14) 0.047(14) 0.047(14) -0.001(4) 0.023(7) -0.001(4)
C16 0.030(10) 0.030(10) 0.029(10) 0.001(4) 0.013(6) -0.002(4)
N2 0.028(11) 0.029(12) 0.030(12) 0.001(4) 0.013(6) 0.000(4)
C18 0.065(11) 0.066(11) 0.066(11) 0.003(4) 0.032(6) 0.001(4)
C19 0.061(13) 0.060(13) 0.061(13) -0.002(4) 0.026(7) 0.001(4)
C20 0.061(13) 0.060(13) 0.061(13) -0.002(4) 0.026(7) 0.001(4)
O21 0.033(7) 0.032(7) 0.037(7) -0.006(4) 0.017(4) -0.007(4)
O22 0.040(7) 0.043(7) 0.048(7) -0.006(4) 0.020(5) -0.001(4)
C27 0.031(12) 0.032(12) 0.028(12) 0.001(4) 0.013(7) 0.001(4)
C21 0.029(11) 0.029(11) 0.028(11) 0.001(4) 0.013(6) -0.001(4)
C22 0.037(11) 0.036(12) 0.035(11) 0.001(4) 0.019(6) 0.000(4)
C23 0.015(8) 0.017(8) 0.015(7) -0.001(4) 0.008(5) 0.001(4)
C24 0.035(13) 0.036(13) 0.038(13) 0.000(4) 0.016(7) 0.001(4)
C25 0.041(12) 0.043(12) 0.046(11) -0.002(4) 0.022(6) 0.001(4)
C26 0.023(8) 0.021(8) 0.021(8) 0.001(4) 0.008(5) -0.001(4)
N3 0.032(10) 0.031(10) 0.033(9) -0.003(4) 0.016(6) -0.001(4)
C28 0.068(9) 0.063(9) 0.062(9) -0.002(4) 0.030(5) -0.002(4)
C29 0.068(9) 0.063(9) 0.062(9) -0.002(4) 0.030(5) -0.002(4)
C30 0.068(9) 0.063(9) 0.062(9) -0.002(4) 0.030(5) -0.002(4)
O31 0.044(8) 0.044(8) 0.046(8) -0.003(4) 0.022(5) -0.007(4)
O32 0.048(8) 0.044(8) 0.052(8) -0.005(4) 0.021(5) -0.002(4)
C37 0.026(10) 0.026(10) 0.024(10) 0.000(4) 0.011(6) 0.002(4)
C31 0.028(10) 0.026(10) 0.027(10) 0.002(4) 0.012(6) 0.001(4)
C32 0.028(12) 0.028(12) 0.030(12) 0.000(4) 0.013(7) 0.000(4)
C33 0.021(10) 0.019(10) 0.019(10) 0.000(4) 0.009(6) 0.000(4)
C34 0.036(13) 0.038(13) 0.037(13) -0.001(4) 0.018(7) 0.001(4)
C35 0.027(11) 0.027(11) 0.027(11) -0.001(4) 0.013(6) 0.004(4)
C36 0.031(10) 0.028(10) 0.029(10) 0.001(4) 0.013(6) 0.003(4)
N4 0.029(12) 0.027(12) 0.029(11) -0.001(4) 0.013(6) 0.000(4)
C38 0.027(7) 0.031(7) 0.031(7) -0.008(4) 0.016(5) -0.002(4)
C39 0.022(7) 0.013(7) 0.018(7) 0.001(4) 0.005(5) 0.000(4)
C40 0.028(8) 0.025(8) 0.026(8) 0.002(4) 0.007(5) -0.001(4)
O4W 0.026(6) 0.029(7) 0.032(6) 0.003(4) 0.011(4) -0.003(4)
O1W 0.037(8) 0.042(8) 0.050(8) 0.001(4) 0.015(5) -0.006(4)
O3W 0.026(6) 0.029(7) 0.032(6) 0.003(4) 0.011(4) -0.003(4)
O2W 0.026(6) 0.029(7) 0.032(6) 0.003(4) 0.011(4) -0.003(4)

loop_
_atom_type_symbol
_atom_type_description
_atom_type_scat_dispersion_real
_atom_type_scat_dispersion_imag
_atom_type_scat_source
C C 0.0033 0.0016 'International Tables Vol C Tables 4.2.6.8 and 6.1.1.4'
H H 0.0000 0.0000 'International Tables Vol C Tables 4.2.6.8 and 6.1.1.4'
N N 0.0061 0.0033 'International Tables Vol C Tables 4.2.6.8 and 6.1.1.4'
O O 0.0106 0.0060 'International Tables Vol C Tables 4.2.6.8 and 6.1.1.4'
I I -0.4742 1.8119 'International Tables Vol C Tables 4.2.6.8 and 6.1.1.4'

loop_
_geom_angle_atom_site_label_1
_geom_angle_atom_site_label_2
_geom_angle_atom_site_label_3
_geom_angle
_geom_angle_site_symmetry_1
_geom_angle_site_symmetry_3
C7 O1 H1 109.5 . .
O2 C7 O1 127.1(3) . .
O2 C7 C1 121.6(3) . .
O1 C7 C1 111.3(2) . .
C7 C1 C6 127.0(3) . .
C7 C1 C2 117.4(3) . .
C6 C1 C2 115.7(3) . .
C1 C2 C3 115.0(3) . .
C1 C2 H2 122.6 . .
C3 C2 H2 122.6 . .
C4 C3 C2 121.0(3) . .
C4 C3 N1 128.0(3) . .
C2 C3 N1 110.8(3) . .
C5 C4 C3 123.30(9) . .
C5 C4 H4 118.4 . .
C3 C4 H4 118.5 . .
C6 C5 C4 122(4) . .
C6 C5 H5 118.9 . .
C4 C5 H5 119.1 . .
C5 C6 C1 123(3) . .
C5 C6 H6 118.5 . .
C1 C6 H6 118.4 . .
C10 N1 C8 116.26(9) . .
C10 N1 C3 111.36(5) . .
C8 N1 C3 116.92(10) . .
C10 N1 C9 107.61(5) . .
C8 N1 C9 101.34(5) . .
C3 N1 C9 101.11(8) . .
N1 C8 H8A 109.5 . .
N1 C8 H8B 109.5 . .
H8A C8 H8B 109.5 . .
N1 C8 H8C 109.5 . .
H8A C8 H8C 109.5 . .
H8B C8 H8C 109.5 . .
N1 C9 H9A 109.5 . .
N1 C9 H9B 109.5 . .
H9A C9 H9B 109.5 . .
N1 C9 H9C 109.5 . .
H9A C9 H9C 109.5 . .
H9B C9 H9C 109.5 . .
N1 C10 H10A 109.5 . .
N1 C10 H10B 109.5 . .
H10A C10 H10B 109.5 . .
N1 C10 H10C 109.5 . .
H10A C10 H10C 109.5 . .
H10B C10 H10C 109.5 . .
C17 O11 H11 109.6 . .
O12 C17 O11 128.04(6) . .
O12 C17 C11 117.47(7) . .
O11 C17 C11 113.85(6) . .
C16 C11 C12 121.0(3) . .
C16 C11 C17 123.71(15) . .
C12 C11 C17 115.26(12) . .
C13 C12 C11 115.81(15) . .
C13 C12 H12 122.3 . .
C11 C12 H12 122.3 . .
C12 C13 C14 123.4(3) . .
C12 C13 N2 121.75(19) . .
C14 C13 N2 114.9(3) . .
C15 C14 C13 117.3(3) . .
C15 C14 H14 121.3 . .
C13 C14 H14 121.3 . .
C16 C15 C14 122(4) . .
C16 C15 H15 119.1 . .
C14 C15 H15 119.0 . .
C15 C16 C11 120.5(3) . .
C15 C16 H16 119.7 . .
C11 C16 H16 119.7 . .
C19 N2 C20 102.5(2) . .
C19 N2 C13 110.3(2) . .
C20 N2 C13 108.2(2) . .
C19 N2 C18 119.8(3) . .
C20 N2 C18 102.4(3) . .
C13 N2 C18 112.0(3) . .
N2 C18 H18A 109.5 . .
N2 C18 H18B 109.4 . .
H18A C18 H18B 109.5 . .
N2 C18 H18C 109.5 . .
H18A C18 H18C 109.5 . .
H18B C18 H18C 109.5 . .
N2 C19 H19A 109.5 . .
N2 C19 H19B 109.5 . .
H19A C19 H19B 109.5 . .
N2 C19 H19C 109.4 . .
H19A C19 H19C 109.5 . .
H19B C19 H19C 109.5 . .
N2 C20 H20A 109.3 . .
N2 C20 H20B 109.6 . .
H20A C20 H20B 109.5 . .
N2 C20 H20C 109.6 . .
H20A C20 H20C 109.5 . .
H20B C20 H20C 109.5 . .
C27 O21 H21 109.3 . .
O22 C27 O21 119.5(2) . .
O22 C27 C21 126.2(3) . .
O21 C27 C21 114.0(2) . .
C22 C21 C26 124.7(2) . .
C22 C21 C27 117.9(2) . .
C26 C21 C27 117.0(3) . .
C21 C22 C23 125.3(3) . .
C21 C22 H22 117.8 . .
C23 C22 H22 117.9 . .
C22 C23 C24 118.0(3) . .
C22 C23 N3 130.0(3) . .
C24 C23 N3 112.0(3) . .
C23 C24 C25 116.5(3) . .
C23 C24 H24 121.6 . .
C25 C24 H24 121.7 . .
C24 C25 C26 119.0(3) . .
C24 C25 H25 120.7 . .
C26 C25 H25 120.8 . .
C21 C26 C25 116(3) . .
C21 C26 H26 122.0 . .
C25 C26 H26 121.8 . .
C29 N3 C23 122.4(3) . .
C29 N3 C28 109.5(3) . .
C23 N3 C28 109.5(3) . .
C29 N3 C30 109.5(2) . .
C23 N3 C30 103.3(3) . .
C28 N3 C30 100.3(3) . .
N3 C28 H28A 109.5 . .
N3 C28 H28B 109.5 . .
H28A C28 H28B 109.5 . .
N3 C28 H28C 109.5 . .
H28A C28 H28C 109.5 . .
H28B C28 H28C 109.5 . .
N3 C29 H29A 109.4 . .
N3 C29 H29B 109.5 . .
H29A C29 H29B 109.5 . .
N3 C29 H29C 109.5 . .
H29A C29 H29C 109.5 . .
H29B C29 H29C 109.5 . .
N3 C30 H30A 109.5 . .
N3 C30 H30B 109.5 . .
H30A C30 H30B 109.5 . .
N3 C30 H30C 109.5 . .
H30A C30 H30C 109.5 . .
H30B C30 H30C 109.5 . .
C37 O31 H31 109.3 . .
O32 C37 O31 117.0(3) . .
O32 C37 C31 129.83(15) . .
O31 C37 C31 112.4(2) . .
C32 C31 C36 119.68(17) . .
C32 C31 C37 127.14(13) . .
C36 C31 C37 113.0(3) . .
C31 C32 C33 120.47(15) . .
C31 C32 H32 119.7 . .
C33 C32 H32 119.6 . .
C34 C33 C32 121.7(3) . .
C34 C33 N4 119.0(4) . .
C32 C33 N4 119.6(2) . .
C33 C34 C35 120.4(2) . .
C33 C34 H34 119.7 . .
C35 C34 H34 119.7 . .
C34 C35 C36 118.27(9) . .
C34 C35 H35 121.0 . .
C36 C35 H35 121.0 . .
C35 C36 C31 119.30(14) . .
C35 C36 H36 120.3 . .
C31 C36 H36 120.2 . .
C38 N4 C39 113.6(2) . .
C38 N4 C33 112.5(3) . .
C39 N4 C33 112.0(2) . .
C38 N4 C40 97.8(2) . .
C39 N4 C40 111(3) . .
C33 N4 C40 109(3) . .
N4 C38 H38A 109.5 . .
N4 C38 H38B 109.5 . .
H38A C38 H38B 109.5 . .
N4 C38 H38C 109.4 . .
H38A C38 H38C 109.5 . .
H38B C38 H38C 109.5 . .
N4 C39 H39A 109.6 . .
N4 C39 H39B 109.4 . .
H39A C39 H39B 109.5 . .
N4 C39 H39C 109.4 . .
H39A C39 H39C 109.5 . .
H39B C39 H39C 109.5 . .
N4 C40 H40A 109.5 . .
N4 C40 H40B 109.5 . .
H40A C40 H40B 109.5 . .
N4 C40 H40C 109.5 . .
H40A C40 H40C 109.5 . .
H40B C40 H40C 109.5 . .
H14W O4W H24W 109.5 . .
H11W O1W H21W 109.5 . .
H13W O3W H23W 109.5 . .
H12W O2W H22W 109.4 . .

loop_
_geom_bond_atom_site_label_1
_geom_bond_atom_site_label_2
_geom_bond_distance
_geom_bond_site_symmetry_2
O1 C7 1.328(3) .
O1 H1 0.8200 .
O2 C7 1.186(3) .
C7 C1 1.500(5) .
C1 C6 1.480(4) .
C1 C2 1.440(5) .
C2 C3 1.539(6) .
C2 H2 0.9300 .
C3 C4 1.300(4) .
C3 N1 1.5006(9) .
C4 C5 1.3164(8) .
C4 H4 0.9300 .
C5 C6 1.312(15) .
C5 H5 0.9300 .
C6 H6 0.9300 .
N1 C10 1.3920(4) .
N1 C8 1.4518(5) .
N1 C9 1.6408(14) .
C8 H8A 0.9600 .
C8 H8B 0.9600 .
C8 H8C 0.9600 .
C9 H9A 0.9600 .
C9 H9B 0.9600 .
C9 H9C 0.9600 .
C10 H10A 0.9600 .
C10 H10B 0.9600 .
C10 H10C 0.9600 .
O11 C17 1.3049(6) .
O11 H11 0.8200 .
O12 C17 1.185(2) .
C17 C11 1.5656(16) .
C11 C16 1.380(4) .
C11 C12 1.4477(10) .
C12 C13 1.359(3) .
C12 H12 0.9300 .
C13 C14 1.3765(15) .
C13 N2 1.530(5) .
C14 C15 1.420(5) .
C14 H14 0.9300 .
C15 C16 1.300(5) .
C15 H15 0.9300 .
C16 H16 0.9300 .
N2 C19 1.500(5) .
N2 C20 1.534(3) .
N2 C18 1.475(14) .
C18 H18A 0.9600 .
C18 H18B 0.9600 .
C18 H18C 0.9600 .
C19 H19A 0.9600 .
C19 H19B 0.9600 .
C19 H19C 0.9700 .
C20 H20A 0.9600 .
C20 H20B 0.9600 .
C20 H20C 0.9600 .
O21 C27 1.347(8) .
O21 H21 0.8200 .
O22 C27 1.248(8) .
C27 C21 1.491(4) .
C21 C22 1.320(5) .
C21 C26 1.310(3) .
C22 C23 1.261(5) .
C22 H22 0.9300 .
C23 C24 1.450(4) .
C23 N3 1.510(4) .
C24 C25 1.460(4) .
C24 H24 0.9300 .
C25 C26 1.430(3) .
C25 H25 0.9300 .
C26 H26 0.9300 .
N3 C29 1.405(4) .
N3 C28 1.490(4) .
N3 C30 1.634(3) .
C28 H28A 0.9600 .
C28 H28B 0.9600 .
C28 H28C 0.9600 .
C29 H29A 0.9600 .
C29 H29B 0.9600 .
C29 H29C 0.9600 .
C30 H30A 0.9600 .
C30 H30B 0.9600 .
C30 H30C 0.9600 .
O31 C37 1.3521(18) .
O31 H31 0.8200 .
O32 C37 1.244(3) .
C37 C31 1.410(4) .
C31 C32 1.360(5) .
C31 C36 1.398(2) .
C32 C33 1.377(3) .
C32 H32 0.9300 .
C33 C34 1.3499(19) .
C33 N4 1.520(5) .
C34 C35 1.390(5) .
C34 H34 0.9300 .
C35 C36 1.4338(17) .
C35 H35 0.9300 .
C36 H36 0.9300 .
N4 C38 1.507(4) .
N4 C39 1.478(3) .
N4 C40 1.512(4) .
C38 H38A 0.9600 .
C38 H38B 0.9600 .
C38 H38C 0.9600 .
C39 H39A 0.9600 .
C39 H39B 0.9600 .
C39 H39C 0.9600 .
C40 H40A 0.9600 .
C40 H40B 0.9600 .
C40 H40C 0.9600 .
O4W H14W 0.8528 .
O4W H24W 0.8536 .
O1W H11W 0.8528 .
O1W H21W 0.8524 .
O3W H13W 0.8524 .
O3W H23W 0.8534 .
O2W H12W 0.8524 .
O2W H22W 0.8533 .

loop_
_geom_torsion_atom_site_label_1
_geom_torsion_atom_site_label_2
_geom_torsion_atom_site_label_3
_geom_torsion_atom_site_label_4
_geom_torsion
_geom_torsion_site_symmetry_1
_geom_torsion_site_symmetry_2
_geom_torsion_site_symmetry_3
_geom_torsion_site_symmetry_4
O2 C7 C1 C6 177.9(3) . . . .
O1 C7 C1 C6 -1.3(5) . . . .
O2 C7 C1 C2 -7.0(6) . . . .
O1 C7 C1 C2 173.8(5) . . . .
C7 C1 C2 C3 179.4(4) . . . .
C6 C1 C2 C3 -5.0(8) . . . .
C1 C2 C3 C4 5.1(8) . . . .
C1 C2 C3 N1 179.3(4) . . . .
C2 C3 C4 C5 -1.6(4) . . . .
N1 C3 C4 C5 -174.64(9) . . . .
C3 C4 C5 C6 -2.03(13) . . . .
C4 C5 C6 C1 1.8(2) . . . .
C7 C1 C6 C5 177.1(3) . . . .
C2 C1 C6 C5 2.0(5) . . . .
C4 C3 N1 C10 55.36(13) . . . .
C2 C3 N1 C10 -118.3(4) . . . .
C4 C3 N1 C8 -167.63(10) . . . .
C2 C3 N1 C8 18.7(4) . . . .
C4 C3 N1 C9 -58.71(12) . . . .
C2 C3 N1 C9 127.7(4) . . . .
O12 C17 C11 C16 8.67(18) . . . .
O11 C17 C11 C16 -179.74(14) . . . .
O12 C17 C11 C12 -166.40(8) . . . .
O11 C17 C11 C12 5.18(10) . . . .
C16 C11 C12 C13 2.3(2) . . . .
C17 C11 C12 C13 177.52(13) . . . .
C11 C12 C13 C14 1.7(3) . . . .
C11 C12 C13 N2 -177.2(2) . . . .
C12 C13 C14 C15 -3.1(4) . . . .
N2 C13 C14 C15 175.9(2) . . . .
C13 C14 C15 C16 0.4(4) . . . .
C14 C15 C16 C11 3.6(4) . . . .
C12 C11 C16 C15 -5.0(3) . . . .
C17 C11 C16 C15 -179.78(19) . . . .
C12 C13 N2 C19 123.8(3) . . . .
C14 C13 N2 C19 -55.1(3) . . . .
C12 C13 N2 C20 -124.8(3) . . . .
C14 C13 N2 C20 56.2(3) . . . .
C12 C13 N2 C18 -12.6(4) . . . .
C14 C13 N2 C18 168.5(2) . . . .
O22 C27 C21 C22 -14.3(5) . . . .
O21 C27 C21 C22 169.0(3) . . . .
O22 C27 C21 C26 172.1(3) . . . .
O21 C27 C21 C26 -4.7(4) . . . .
C26 C21 C22 C23 -6.7(7) . . . .
C27 C21 C22 C23 -179.8(5) . . . .
C21 C22 C23 C24 0.1(8) . . . .
C21 C22 C23 N3 178.6(5) . . . .
C22 C23 C24 C25 6.3(8) . . . .
N3 C23 C24 C25 -172.4(4) . . . .
C23 C24 C25 C26 -7.0(6) . . . .
C22 C21 C26 C25 5.5(5) . . . .
C27 C21 C26 C25 178.6(3) . . . .
C24 C25 C26 C21 1.4(4) . . . .
C22 C23 N3 C29 -163.5(5) . . . .
C24 C23 N3 C29 15.1(6) . . . .
C22 C23 N3 C28 -33.4(8) . . . .
C24 C23 N3 C28 145.2(5) . . . .
C22 C23 N3 C30 72.8(7) . . . .
C24 C23 N3 C30 -108.6(4) . . . .
O32 C37 C31 C32 -179.0(2) . . . .
O31 C37 C31 C32 12.1(3) . . . .
O32 C37 C31 C36 4.5(3) . . . .
O31 C37 C31 C36 -164.37(16) . . . .
C36 C31 C32 C33 -4.9(3) . . . .
C37 C31 C32 C33 178.9(2) . . . .
C31 C32 C33 C34 1.3(4) . . . .
C31 C32 C33 N4 -179.2(2) . . . .
C32 C33 C34 C35 1.8(4) . . . .
N4 C33 C34 C35 -177.7(2) . . . .
C33 C34 C35 C36 -1.3(3) . . . .
C34 C35 C36 C31 -2.2(2) . . . .
C32 C31 C36 C35 5.2(3) . . . .
C37 C31 C36 C35 -178.02(15) . . . .
C34 C33 N4 C38 -171.6(2) . . . .
C32 C33 N4 C38 8.9(4) . . . .
C34 C33 N4 C39 59.0(4) . . . .
C32 C33 N4 C39 -120.5(3) . . . .
C34 C33 N4 C40 -64.3(3) . . . .
C32 C33 N4 C40 116.2(3) . . . .
